data_2233376
loop_
_publ_author_name
'Zouihri, Hafid'

_publ_section_title
;
 (Diaminomethylidene)sulfonium chloride--thiourea (3/2)
;
_journal_coeditor_code BT5746
_journal_issue 2
_journal_name_full 'Acta Crystallographica Section E'
_journal_page_first o257
_journal_paper_doi 10.1107/S1600536811052809
_journal_volume 68
_journal_year 2012
_chemical_formula_iupac '3C H5 N2 S +, 3Cl -, 2C H4 N2 S'
_chemical_formula_moiety '3(C H5 N2 S +), 3(Cl -), 2(C H4 N2 S)'
_chemical_formula_sum 'C5 H23 Cl3 N10 S5'
_chemical_formula_weight 489.98
_chemical_name_systematic
;
(Diaminomethylidene)sulfonium chloride--thiourea (3/2)
;
_space_group_IT_number 14
_symmetry_cell_setting monoclinic
_symmetry_space_group_name_Hall '-P 2ybc'
_symmetry_space_group_name_H-M 'P 1 21/c 1'
_atom_sites_solution_hydrogens geom
_atom_sites_solution_primary direct
_atom_sites_solution_secondary difmap
_audit_creation_method SHELXL-97
_cell_angle_alpha 90.00
_cell_angle_beta 109.105(2)
_cell_angle_gamma 90.00
_cell_formula_units_Z 4
_cell_length_a 16.3469(6)
_cell_length_b 8.9579(3)
_cell_length_c 16.1505(5)
_cell_measurement_reflns_used 257
_cell_measurement_temperature 100(2)
_cell_measurement_theta_max 26.7
_cell_measurement_theta_min 1.9
_cell_volume 2234.72(13)
_computing_cell_refinement 'SAINT (Bruker, 2005)'
_computing_data_collection 'APEX2 (Bruker, 2005)'
_computing_data_reduction 'SAINT (Bruker, 2005)'
_computing_molecular_graphics 'PLATON (Spek, 2009)'
_computing_publication_material 'publCIF (Westrip, 2010)'
_computing_structure_refinement 'SHELXL97 (Sheldrick, 2008)'
_computing_structure_solution 'SHELXS97 (Sheldrick, 2008)'
_diffrn_ambient_temperature 100(2)
_diffrn_measured_fraction_theta_full 1.000
_diffrn_measured_fraction_theta_max 1.000
_diffrn_measurement_device_type 'Bruker APEXII CCD detector'
_diffrn_measurement_method '\w and \f'
_diffrn_radiation_monochromator graphite
_diffrn_radiation_source 'fine-focus sealed tube'
_diffrn_radiation_type MoK\a
_diffrn_radiation_wavelength 0.71073
_diffrn_reflns_av_R_equivalents 0.0356
_diffrn_reflns_av_sigmaI/netI 0.0265
_diffrn_reflns_limit_h_max 20
_diffrn_reflns_limit_h_min -19
_diffrn_reflns_limit_k_max 11
_diffrn_reflns_limit_k_min -11
_diffrn_reflns_limit_l_max 20
_diffrn_reflns_limit_l_min -20
_diffrn_reflns_number 25994
_diffrn_reflns_theta_full 27.00
_diffrn_reflns_theta_max 27.00
_diffrn_reflns_theta_min 1.32
_exptl_absorpt_coefficient_mu 0.888
_exptl_absorpt_correction_type none
_exptl_crystal_colour colourless
_exptl_crystal_density_diffrn 1.456
_exptl_crystal_density_method 'not measured'
_exptl_crystal_description prism
_exptl_crystal_F_000 1016
_exptl_crystal_size_max 0.45
_exptl_crystal_size_mid 0.32
_exptl_crystal_size_min 0.29
_refine_diff_density_max 0.447
_refine_diff_density_min -0.392
_refine_ls_extinction_method none
_refine_ls_goodness_of_fit_ref 1.061
_refine_ls_hydrogen_treatment refall
_refine_ls_matrix_type full
_refine_ls_number_parameters 300
_refine_ls_number_reflns 4885
_refine_ls_number_restraints 15
_refine_ls_restrained_S_all 1.063
_refine_ls_R_factor_all 0.0332
_refine_ls_R_factor_gt 0.0262
_refine_ls_shift/su_max 0.001
_refine_ls_shift/su_mean 0.000
_refine_ls_structure_factor_coef Fsqd
_refine_ls_weighting_details 'calc w=1/[\s^2^(Fo^2^)+(0.0300P)^2^+0.6051P] where P=(Fo^2^+2Fc^2^)/3'
_refine_ls_weighting_scheme calc
_refine_ls_wR_factor_gt 0.0649
_refine_ls_wR_factor_ref 0.0677
_reflns_number_gt 4190
_reflns_number_total 4885
_reflns_threshold_expression I>2sigma(I)
_cod_data_source_file bt5746.cif
_cod_data_source_block I
_cod_original_sg_symbol_H-M 'P 21/c'
_cod_database_code 2233376
_cod_database_fobs_code 2233376

loop_
_symmetry_equiv_pos_as_xyz
'x, y, z'
'-x, y+1/2, -z+1/2'
'-x, -y, -z'
'x, -y-1/2, z-1/2'

loop_
_atom_site_type_symbol
_atom_site_label
_atom_site_fract_x
_atom_site_fract_y
_atom_site_fract_z
_atom_site_U_iso_or_equiv
_atom_site_adp_type
_atom_site_calc_flag
_atom_site_refinement_flags
_atom_site_occupancy
_atom_site_symmetry_multiplicity
C C1 0.38413(9) 0.58264(16) 0.27012(9) 0.0213(3) Uani d . 1 1
C C2 0.25156(10) 0.52767(18) 0.50586(9) 0.0248(3) Uani d . 1 1
C C3 0.11263(10) 0.86257(17) 0.22690(10) 0.0243(3) Uani d . 1 1
C C4 0.07611(10) 0.32825(17) 0.03972(10) 0.0256(3) Uani d . 1 1
C C5 0.56391(11) 0.66084(17) 0.01498(10) 0.0274(3) Uani d . 1 1
Cl Cl1 0.36083(2) 0.16969(4) 0.21733(2) 0.02368(9) Uani d . 1 1
Cl Cl2 0.14816(2) 0.26513(4) 0.30590(2) 0.02530(9) Uani d . 1 1
Cl Cl3 0.25954(3) 0.95922(5) 0.52321(3) 0.03198(10) Uani d . 1 1
H H10N 0.1886(13) 1.0337(17) 0.2623(13) 0.049(6) Uiso d D 1 1
H H11N -0.0063(10) 0.887(2) 0.2194(12) 0.039(5) Uiso d D 1 1
H H12N 0.0483(13) 1.0283(18) 0.2478(13) 0.047(6) Uiso d D 1 1
H H13N 0.1429(12) 0.326(2) 0.1616(10) 0.038(5) Uiso d D 1 1
H H14N 0.1828(11) 0.408(2) 0.1057(12) 0.039(5) Uiso d D 1 1
H H15N 0.0337(12) 0.357(2) -0.0832(11) 0.045(6) Uiso d D 1 1
H H16N 0.1202(11) 0.429(2) -0.0372(12) 0.039(5) Uiso d D 1 1
H H17N 0.6669(11) 0.561(2) 0.0740(13) 0.044(6) Uiso d D 1 1
H H18N 0.6263(13) 0.628(2) 0.1350(11) 0.045(6) Uiso d D 1 1
H H19N 0.6042(11) 0.582(2) -0.0693(12) 0.042(6) Uiso d D 1 1
H H1N 0.2689(14) 0.552(2) 0.2609(13) 0.048(6) Uiso d . 1 1
H H20N 0.5209(13) 0.667(2) -0.1093(12) 0.035(5) Uiso d . 1 1
H H2N 0.3116(12) 0.413(2) 0.2562(12) 0.034(5) Uiso d . 1 1
H H2S 0.1772(14) 0.501(2) 0.3670(14) 0.063(7) Uiso d . 1 1
H H3N 0.4498(11) 0.418(2) 0.2606(11) 0.028(5) Uiso d . 1 1
H H4N 0.5001(12) 0.556(2) 0.2727(12) 0.033(5) Uiso d . 1 1
H H4S -0.0549(15) 0.234(2) -0.0260(15) 0.065(7) Uiso d . 1 1
H H5N 0.2310(11) 0.331(2) 0.4620(10) 0.033(5) Uiso d D 1 1
H H5S 0.4337(15) 0.768(2) -0.0474(15) 0.068(7) Uiso d . 1 1
H H6N 0.2823(13) 0.341(2) 0.5582(11) 0.052(6) Uiso d D 1 1
H H7N 0.2821(12) 0.7027(17) 0.5739(12) 0.036(5) Uiso d D 1 1
H H8N 0.3128(12) 0.567(2) 0.6237(10) 0.042(6) Uiso d D 1 1
H H9N 0.2319(10) 0.890(2) 0.2464(12) 0.038(5) Uiso d D 1 1
N N1 0.31308(10) 0.50667(17) 0.26422(10) 0.0286(3) Uani d . 1 1
N N10 0.62646(10) 0.61272(18) 0.08312(9) 0.0349(3) Uani d D 1 1
N N2 0.45314(10) 0.50807(17) 0.26805(10) 0.0295(3) Uani d . 1 1
N N3 0.25464(10) 0.38179(17) 0.50862(10) 0.0341(3) Uani d D 1 1
N N4 0.28862(11) 0.60913(18) 0.57553(10) 0.0362(4) Uani d D 1 1
N N5 0.18693(10) 0.93523(17) 0.24771(11) 0.0355(3) Uani d D 1 1
N N6 0.04351(10) 0.93486(16) 0.23118(10) 0.0320(3) Uani d D 1 1
N N7 0.14216(10) 0.35255(17) 0.11049(9) 0.0307(3) Uani d D 1 1
N N8 0.07441(10) 0.37960(17) -0.03649(9) 0.0307(3) Uani d D 1 1
N N9 0.56308(10) 0.63381(18) -0.06456(9) 0.0317(3) Uani d D 1 1
S S1 0.38657(3) 0.77282(4) 0.28160(3) 0.02625(10) Uani d . 1 1
S S2 0.19881(3) 0.62081(5) 0.40844(3) 0.03084(11) Uani d . 1 1
S S3 0.10697(3) 0.67952(4) 0.19506(3) 0.02933(10) Uani d . 1 1
S S4 -0.00958(3) 0.22533(6) 0.05196(4) 0.04788(14) Uani d . 1 1
S S5 0.48080(3) 0.76310(6) 0.03389(3) 0.04573(13) Uani d . 1 1

loop_
_atom_site_aniso_label
_atom_site_aniso_U_11
_atom_site_aniso_U_22
_atom_site_aniso_U_33
_atom_site_aniso_U_12
_atom_site_aniso_U_13
_atom_site_aniso_U_23
C1 0.0220(8) 0.0232(7) 0.0164(7) 0.0000(6) 0.0031(6) -0.0008(5)
C2 0.0248(8) 0.0286(8) 0.0211(8) 0.0015(6) 0.0077(6) 0.0016(6)
C3 0.0261(8) 0.0229(7) 0.0215(7) 0.0010(6) 0.0045(6) 0.0007(6)
C4 0.0254(8) 0.0247(8) 0.0275(8) -0.0002(6) 0.0099(7) -0.0041(6)
C5 0.0271(9) 0.0276(8) 0.0276(8) -0.0040(7) 0.0093(7) -0.0006(6)
Cl1 0.0267(2) 0.02205(18) 0.02225(18) -0.00058(14) 0.00803(15) -0.00263(13)
Cl2 0.0296(2) 0.02340(18) 0.02352(19) -0.00071(15) 0.00952(16) -0.00253(14)
Cl3 0.0266(2) 0.0341(2) 0.0364(2) 0.00110(16) 0.01196(17) -0.00136(17)
N1 0.0235(8) 0.0219(7) 0.0418(8) -0.0027(6) 0.0126(6) -0.0068(6)
N10 0.0344(9) 0.0496(9) 0.0197(7) 0.0044(7) 0.0076(6) 0.0011(6)
N2 0.0250(8) 0.0211(7) 0.0433(9) -0.0008(6) 0.0122(6) -0.0021(6)
N3 0.0438(10) 0.0277(8) 0.0246(8) 0.0012(7) 0.0027(7) 0.0029(6)
N4 0.0482(10) 0.0320(8) 0.0220(7) -0.0004(7) 0.0027(7) -0.0004(6)
N5 0.0243(8) 0.0257(7) 0.0560(10) -0.0006(6) 0.0124(7) -0.0089(7)
N6 0.0255(8) 0.0237(7) 0.0463(9) 0.0012(6) 0.0113(7) -0.0020(6)
N7 0.0317(8) 0.0394(8) 0.0207(7) -0.0071(7) 0.0082(6) -0.0012(6)
N8 0.0270(8) 0.0418(8) 0.0218(7) -0.0056(7) 0.0060(6) -0.0018(6)
N9 0.0287(8) 0.0426(9) 0.0212(7) 0.0079(7) 0.0047(6) 0.0034(6)
S1 0.0223(2) 0.01955(19) 0.0319(2) -0.00003(15) 0.00212(16) -0.00217(15)
S2 0.0373(2) 0.0297(2) 0.0220(2) 0.00586(17) 0.00489(17) 0.00139(16)
S3 0.0255(2) 0.02236(19) 0.0326(2) 0.00159(15) -0.00071(17) -0.00544(16)
S4 0.0410(3) 0.0524(3) 0.0473(3) -0.0191(2) 0.0104(2) 0.0089(2)
S5 0.0439(3) 0.0502(3) 0.0446(3) 0.0125(2) 0.0165(2) -0.0067(2)

loop_
_atom_type_symbol
_atom_type_description
_atom_type_scat_dispersion_real
_atom_type_scat_dispersion_imag
_atom_type_scat_source
C C 0.0033 0.0016 'International Tables Vol C Tables 4.2.6.8 and 6.1.1.4'
H H 0.0000 0.0000 'International Tables Vol C Tables 4.2.6.8 and 6.1.1.4'
N N 0.0061 0.0033 'International Tables Vol C Tables 4.2.6.8 and 6.1.1.4'
S S 0.1246 0.1234 'International Tables Vol C Tables 4.2.6.8 and 6.1.1.4'
Cl Cl 0.1484 0.1585 'International Tables Vol C Tables 4.2.6.8 and 6.1.1.4'

loop_
_geom_angle_atom_site_label_1
_geom_angle_atom_site_label_2
_geom_angle_atom_site_label_3
_geom_angle
C2 S2 H2S 92.4(10)
C5 S5 H5S 94.6(10)
C4 S4 H4S 94.9(10)
N2 C1 N1 118.37(15)
N2 C1 S1 121.06(12)
N1 C1 S1 120.56(12)
N8 C4 N7 121.45(15)
N8 C4 S4 121.58(13)
N7 C4 S4 116.97(12)
N9 C5 N10 121.48(16)
N9 C5 S5 120.81(13)
N10 C5 S5 117.71(13)
N5 C3 N6 118.38(15)
N5 C3 S3 120.21(12)
N6 C3 S3 121.41(13)
N3 C2 N4 121.66(15)
N3 C2 S2 120.80(12)
N4 C2 S2 117.53(13)
C2 N3 H5N 119.8(13)
C2 N3 H6N 117.5(14)
H5N N3 H6N 123(2)
C2 N4 H8N 119.2(14)
C2 N4 H7N 120.5(13)
H8N N4 H7N 119.7(19)
C1 N2 H3N 119.1(13)
C1 N2 H4N 119.4(12)
H3N N2 H4N 121.4(18)
C3 N5 H9N 119.5(13)
C3 N5 H10N 119.3(13)
H9N N5 H10N 121.2(18)
C4 N7 H13N 123.0(13)
C4 N7 H14N 117.6(13)
H13N N7 H14N 118.9(18)
C1 N1 H2N 120.1(12)
C1 N1 H1N 119.4(15)
H2N N1 H1N 119.9(19)
C5 N9 H20N 120.2(12)
C5 N9 H19N 116.2(13)
H20N N9 H19N 123.6(18)
C3 N6 H12N 119.5(14)
C3 N6 H11N 119.5(12)
H12N N6 H11N 120.9(18)
C5 N10 H17N 117.8(13)
C5 N10 H18N 121.4(14)
H17N N10 H18N 120.7(19)
C4 N8 H15N 121.5(14)
C4 N8 H16N 115.9(13)
H15N N8 H16N 122.2(18)

loop_
_geom_bond_atom_site_label_1
_geom_bond_atom_site_label_2
_geom_bond_distance
C1 N1 1.322(2)
C1 N2 1.321(2)
C2 N4 1.311(2)
C2 N3 1.308(2)
C3 N6 1.324(2)
C3 N5 1.321(2)
C4 N7 1.308(2)
C4 N8 1.306(2)
C5 N10 1.306(2)
C5 N9 1.303(2)
N1 H1N 0.81(2)
N1 H2N 0.84(2)
N10 H18N 0.850(15)
N10 H17N 0.857(15)
N2 H4N 0.861(19)
N2 H3N 0.811(19)
N3 H6N 0.862(15)
N3 H5N 0.855(14)
N4 H7N 0.844(15)
N4 H8N 0.841(15)
N5 H10N 0.911(15)
N5 H9N 0.847(14)
N6 H11N 0.884(14)
N6 H12N 0.875(15)
N7 H14N 0.851(14)
N7 H13N 0.855(14)
N8 H16N 0.873(14)
N8 H15N 0.851(15)
N9 H19N 0.840(15)
N9 H20N 0.87(2)
S1 C1 1.7127(15)
S2 H2S 1.25(2)
S2 C2 1.7398(15)
S3 C3 1.7120(16)
S4 H4S 1.24(2)
S4 C4 1.7414(16)
S5 H5S 1.29(2)
S5 C5 1.7464(17)

loop_
_geom_hbond_atom_site_label_D
_geom_hbond_atom_site_label_H
_geom_hbond_atom_site_label_A
_geom_hbond_site_symmetry_A
_geom_hbond_distance_DH
_geom_hbond_distance_HA
_geom_hbond_distance_DA
_geom_hbond_angle_DHA
_geom_hbond_publ_flag
N1 H1N S3 . 0.82(2) 2.76(2) 3.5403(17) 161.9(18) yes
N1 H2N Cl1 . 0.848(18) 2.474(18) 3.2683(16) 156.2(18) yes
N10 H17N Cl3 2_645 0.859(19) 2.445(19) 3.2261(17) 151.6(17) yes
N10 H18N Cl1 2_655 0.850(17) 2.354(17) 3.2019(14) 175(2) yes
N2 H3N Cl1 . 0.815(18) 2.624(18) 3.3656(16) 152.0(17) yes
N2 H4N Cl1 2_655 0.86(2) 2.45(2) 3.3060(17) 174.5(17) yes
N3 H5N Cl2 . 0.856(16) 2.511(16) 3.3333(16) 161.4(16) yes
N3 H6N Cl1 4_566 0.862(17) 2.470(17) 3.2799(16) 156.8(16) yes
N4 H7N Cl3 . 0.844(15) 2.427(16) 3.2422(17) 162.6(17) yes
N4 H8N Cl1 4_566 0.838(16) 2.573(17) 3.3327(16) 151.3(15) yes
N4 H8N S1 4_576 0.838(16) 2.829(16) 3.3571(16) 122.7(15) yes
N5 H9N S1 . 0.846(18) 2.622(18) 3.4493(18) 166.1(16) yes
N5 H10N Cl2 1_565 0.911(16) 2.353(17) 3.2262(16) 160.6(19) yes
N6 H11N Cl2 2_555 0.884(18) 2.473(18) 3.3555(17) 175.9(14) yes
N6 H12N Cl2 1_565 0.875(17) 2.654(18) 3.4328(15) 148.9(19) yes
N7 H13N Cl2 . 0.855(16) 2.368(16) 3.2219(15) 176.9(14) yes
N7 H14N Cl3 4_575 0.853(19) 2.420(19) 3.2066(17) 153.6(16) yes
N8 H15N S3 3_565 0.851(18) 2.437(19) 3.2649(16) 164.4(17) yes
N8 H16N Cl3 4_575 0.873(19) 2.385(19) 3.2036(17) 156.3(16) yes
N9 H19N Cl3 2_645 0.841(19) 2.375(19) 3.1674(17) 157.4(17) yes
N9 H20N S1 4_575 0.872(19) 2.38(2) 3.2412(16) 167.7(19) yes
S2 H2S Cl2 . 1.253(19) 2.315(19) 3.5612(6) 172.9(14) yes
S4 H4S S3 3_565 1.24(2) 2.69(2) 3.8755(8) 159.2(15) yes
S5 H5S S1 4_575 1.29(2) 2.64(2) 3.8691(7) 159.3(16) yes
